data_4066977
loop_
_publ_author_name
'Xu, Xiangya'
'Xu, Baochang'
'Li, Yongxin'
'Hong, Soon Hyeok'

_publ_section_title
;
 Abnormal N-Heterocyclic Carbene Promoted Suzuki&#x2212;Miyaura Coupling
 Reaction: A Comparative Study
;
_journal_issue 23
_journal_name_full Organometallics
_journal_page_first 6343
_journal_paper_doi 10.1021/om100746r
_journal_volume 29
_journal_year 2010
_chemical_formula_moiety 'C24 H28 I2 N4 Pd'
_chemical_formula_sum 'C24 H28 I2 N4 Pd'
_chemical_formula_weight 732.70
_chemical_name_systematic
;

 ?

;
_space_group_IT_number 2
_symmetry_cell_setting triclinic
_symmetry_space_group_name_Hall '-P 1'
_symmetry_space_group_name_H-M 'P -1'
_atom_sites_solution_hydrogens geom
_atom_sites_solution_primary direct
_atom_sites_solution_secondary difmap
_audit_creation_method SHELXL-97
_cell_angle_alpha 102.880(3)
_cell_angle_beta 92.338(3)
_cell_angle_gamma 118.385(2)
_cell_formula_units_Z 1
_cell_length_a 8.6567(4)
_cell_length_b 8.7067(4)
_cell_length_c 10.3222(8)
_cell_measurement_reflns_used 7204
_cell_measurement_temperature 173(2)
_cell_measurement_theta_max 31.27
_cell_measurement_theta_min 2.71
_cell_volume 657.40(7)
_computing_cell_refinement 'Bruker SMART'
_computing_data_collection 'Bruker SMART'
_computing_data_reduction 'Bruker SAINT'
_computing_molecular_graphics 'Bruker SHELXTL'
_computing_publication_material 'Bruker SHELXTL'
_computing_structure_refinement 'SHELXL-97 (Sheldrick, 1997)'
_computing_structure_solution 'SHELXS-97 (Sheldrick, 1990)'
_diffrn_ambient_temperature 173(2)
_diffrn_measured_fraction_theta_full 0.969
_diffrn_measured_fraction_theta_max 0.969
_diffrn_measurement_device_type 'CCD area detector'
_diffrn_measurement_method 'phi and omega scans'
_diffrn_radiation_monochromator graphite
_diffrn_radiation_source 'fine-focus sealed tube'
_diffrn_radiation_type MoK\a
_diffrn_radiation_wavelength 0.71073
_diffrn_reflns_av_R_equivalents 0.0454
_diffrn_reflns_av_sigmaI/netI 0.0478
_diffrn_reflns_limit_h_max 12
_diffrn_reflns_limit_h_min -12
_diffrn_reflns_limit_k_max 12
_diffrn_reflns_limit_k_min -12
_diffrn_reflns_limit_l_max 15
_diffrn_reflns_limit_l_min -15
_diffrn_reflns_number 11966
_diffrn_reflns_theta_full 31.32
_diffrn_reflns_theta_max 31.32
_diffrn_reflns_theta_min 2.71
_exptl_absorpt_coefficient_mu 3.071
_exptl_absorpt_correction_T_max 0.7487
_exptl_absorpt_correction_T_min 0.3882
_exptl_absorpt_correction_type multi-scan
_exptl_absorpt_process_details sadabs
_exptl_crystal_colour yellow
_exptl_crystal_density_diffrn 1.851
_exptl_crystal_density_method 'not measured'
_exptl_crystal_description block
_exptl_crystal_F_000 352
_exptl_crystal_size_max 0.38
_exptl_crystal_size_mid 0.12
_exptl_crystal_size_min 0.10
_refine_diff_density_max 4.553
_refine_diff_density_min -1.989
_refine_diff_density_rms 0.322
_refine_ls_extinction_method none
_refine_ls_goodness_of_fit_ref 1.116
_refine_ls_hydrogen_treatment constr
_refine_ls_matrix_type full
_refine_ls_number_parameters 144
_refine_ls_number_reflns 4170
_refine_ls_number_restraints 0
_refine_ls_restrained_S_all 1.116
_refine_ls_R_factor_all 0.0663
_refine_ls_R_factor_gt 0.0592
_refine_ls_shift/su_max 0.001
_refine_ls_shift/su_mean 0.000
_refine_ls_structure_factor_coef Fsqd
_refine_ls_weighting_details 'calc w=1/[\s^2^(Fo^2^)+(0.1120P)^2^+2.7925P] where P=(Fo^2^+2Fc^2^)/3'
_refine_ls_weighting_scheme calc
_refine_ls_wR_factor_gt 0.1771
_refine_ls_wR_factor_ref 0.1900
_reflns_number_gt 3575
_reflns_number_total 4170
_reflns_threshold_expression >2sigma(I)
_cod_data_source_file om100746r_si_001.cif
_cod_data_source_block compound7
_cod_depositor_comments
;
The following automatic conversions were performed:

'_symmetry_cell_setting' value 'Triclinic' changed to 'triclinic'
according to /home/saulius/struct/CIF-dictionaries/cif_core.dic
dictionary named 'cif_core.dic' version 2.4.1 from 2010-06-29.

Automatic conversion script
Id: cif_fix_values 1715 2011-07-08 13:25:40Z adriana 
;
_cod_original_sg_symbol_H-M P-1
_cod_database_code 4066977

loop_
_symmetry_equiv_pos_as_xyz
'x, y, z'
'-x, -y, -z'

loop_
_atom_site_label
_atom_site_type_symbol
_atom_site_fract_x
_atom_site_fract_y
_atom_site_fract_z
_atom_site_U_iso_or_equiv
_atom_site_adp_type
_atom_site_occupancy
_atom_site_symmetry_multiplicity
_atom_site_calc_flag
_atom_site_refinement_flags
Pd1 Pd 1.0000 1.0000 0.5000 0.01707(15) Uani 1 2 d S
C1 C 0.9052(7) 0.7403(7) 0.5041(5) 0.0206(9) Uani 1 1 d .
C2 C 0.8281(8) 0.4882(7) 0.5752(6) 0.0258(10) Uani 1 1 d .
H2 H 0.8217 0.4121 0.6304 0.031 Uiso 1 1 calc R
C3 C 0.7407(7) 0.4366(7) 0.4482(6) 0.0246(10) Uani 1 1 d .
H3 H 0.6595 0.3155 0.3969 0.030 Uiso 1 1 calc R
C4 C 1.0447(7) 0.7887(8) 0.7348(5) 0.0239(10) Uani 1 1 d .
C5 C 1.2154(8) 0.9211(9) 0.7377(7) 0.0301(11) Uani 1 1 d .
H5 H 1.2598 0.9391 0.6565 0.036 Uiso 1 1 calc R
C6 C 1.3193(11) 1.0258(9) 0.8594(7) 0.0380(14) Uani 1 1 d .
H6 H 1.4342 1.1244 0.8620 0.046 Uiso 1 1 calc R
C7 C 1.2646(10) 0.9947(11) 0.9820(7) 0.0420(16) Uani 1 1 d .
H7 H 1.3430 1.0648 1.0657 0.050 Uiso 1 1 calc R
C8 C 1.0923(11) 0.8583(13) 0.9763(7) 0.0440(17) Uani 1 1 d .
H8 H 1.0505 0.8350 1.0573 0.053 Uiso 1 1 calc R
C9 C 0.9793(9) 0.7546(10) 0.8523(6) 0.0322(12) Uani 1 1 d .
H9 H 0.8603 0.6626 0.8483 0.039 Uiso 1 1 calc R
C10 C 0.7229(8) 0.5952(8) 0.2743(6) 0.0259(10) Uani 1 1 d .
H10 H 0.7873 0.7240 0.2700 0.031 Uiso 1 1 calc R
C11 C 0.5271(10) 0.5351(13) 0.2635(9) 0.0460(18) Uani 1 1 d .
H11A H 0.4672 0.4295 0.2989 0.069 Uiso 1 1 calc R
H11B H 0.4749 0.5024 0.1687 0.069 Uiso 1 1 calc R
H11C H 0.5121 0.6344 0.3158 0.069 Uiso 1 1 calc R
C12 C 0.7629(12) 0.4823(12) 0.1597(7) 0.0434(17) Uani 1 1 d .
H12A H 0.8919 0.5304 0.1690 0.065 Uiso 1 1 calc R
H12B H 0.7184 0.4881 0.0731 0.065 Uiso 1 1 calc R
H12C H 0.7040 0.3558 0.1633 0.065 Uiso 1 1 calc R
I1 I 1.24741(5) 0.98894(5) 0.36698(4) 0.02730(15) Uani 1 1 d .
N1 N 0.9300(6) 0.6774(6) 0.6078(5) 0.0224(8) Uani 1 1 d .
N2 N 0.7902(6) 0.5906(6) 0.4064(5) 0.0213(8) Uani 1 1 d .

loop_
_atom_site_aniso_label
_atom_site_aniso_U_11
_atom_site_aniso_U_22
_atom_site_aniso_U_33
_atom_site_aniso_U_23
_atom_site_aniso_U_13
_atom_site_aniso_U_12
Pd1 0.0185(2) 0.0141(2) 0.0168(3) 0.00351(18) 0.00088(18) 0.00720(19)
C1 0.022(2) 0.018(2) 0.021(2) 0.0036(17) 0.0045(17) 0.0108(18)
C2 0.030(2) 0.016(2) 0.033(3) 0.009(2) 0.011(2) 0.0121(19)
C3 0.023(2) 0.0123(19) 0.033(3) 0.0068(19) 0.0062(19) 0.0039(18)
C4 0.029(2) 0.024(2) 0.020(2) 0.0019(19) 0.0017(18) 0.015(2)
C5 0.028(3) 0.029(3) 0.035(3) 0.012(2) 0.003(2) 0.014(2)
C6 0.053(4) 0.019(2) 0.037(3) 0.005(2) 0.008(3) 0.014(3)
C7 0.041(3) 0.041(4) 0.029(3) -0.007(3) -0.014(3) 0.017(3)
C8 0.049(4) 0.064(5) 0.025(3) 0.014(3) 0.009(3) 0.032(4)
C9 0.032(3) 0.041(3) 0.024(3) 0.009(2) 0.007(2) 0.018(3)
C10 0.027(2) 0.024(2) 0.025(3) 0.002(2) -0.0029(19) 0.014(2)
C11 0.029(3) 0.064(5) 0.050(4) 0.023(4) 0.003(3) 0.024(3)
C12 0.056(4) 0.051(4) 0.028(3) 0.001(3) 0.004(3) 0.036(4)
I1 0.0273(2) 0.0264(2) 0.0291(2) 0.00897(16) 0.00968(15) 0.01308(17)
N1 0.027(2) 0.021(2) 0.0186(19) 0.0036(16) 0.0016(15) 0.0126(17)
N2 0.0179(17) 0.0135(17) 0.026(2) 0.0022(15) 0.0005(15) 0.0044(15)

loop_
_atom_type_symbol
_atom_type_description
_atom_type_scat_dispersion_real
_atom_type_scat_dispersion_imag
_atom_type_scat_source
C C 0.0033 0.0016 'International Tables Vol C Tables 4.2.6.8 and 6.1.1.4'
H H 0.0000 0.0000 'International Tables Vol C Tables 4.2.6.8 and 6.1.1.4'
N N 0.0061 0.0033 'International Tables Vol C Tables 4.2.6.8 and 6.1.1.4'
Pd Pd -0.9988 1.0072 'International Tables Vol C Tables 4.2.6.8 and 6.1.1.4'
I I -0.4742 1.8119 'International Tables Vol C Tables 4.2.6.8 and 6.1.1.4'

loop_
_geom_angle_atom_site_label_1
_geom_angle_atom_site_label_2
_geom_angle_atom_site_label_3
_geom_angle
_geom_angle_site_symmetry_1
_geom_angle_site_symmetry_3
C1 Pd1 C1 180.000(1) . 2_776
C1 Pd1 I1 89.18(14) . 2_776
C1 Pd1 I1 90.82(14) 2_776 2_776
C1 Pd1 I1 90.82(14) . .
C1 Pd1 I1 89.18(14) 2_776 .
I1 Pd1 I1 180.0 2_776 .
N2 C1 N1 104.8(4) . .
N2 C1 Pd1 126.6(4) . .
N1 C1 Pd1 128.5(4) . .
C3 C2 N1 105.2(5) . .
C3 C2 H2 127.4 . .
N1 C2 H2 127.4 . .
C2 C3 N2 107.9(5) . .
C2 C3 H3 126.1 . .
N2 C3 H3 126.1 . .
C5 C4 C9 121.8(6) . .
C5 C4 N1 119.8(5) . .
C9 C4 N1 118.4(5) . .
C6 C5 C4 118.3(6) . .
C6 C5 H5 120.8 . .
C4 C5 H5 120.8 . .
C5 C6 C7 122.9(7) . .
C5 C6 H6 118.6 . .
C7 C6 H6 118.6 . .
C8 C7 C6 117.6(6) . .
C8 C7 H7 121.2 . .
C6 C7 H7 121.2 . .
C7 C8 C9 120.6(7) . .
C7 C8 H8 119.7 . .
C9 C8 H8 119.7 . .
C4 C9 C8 118.7(6) . .
C4 C9 H9 120.7 . .
C8 C9 H9 120.7 . .
N2 C10 C11 109.7(5) . .
N2 C10 C12 110.7(5) . .
C11 C10 C12 112.7(6) . .
N2 C10 H10 107.8 . .
C11 C10 H10 107.8 . .
C12 C10 H10 107.8 . .
C10 C11 H11A 109.5 . .
C10 C11 H11B 109.5 . .
H11A C11 H11B 109.5 . .
C10 C11 H11C 109.5 . .
H11A C11 H11C 109.5 . .
H11B C11 H11C 109.5 . .
C10 C12 H12A 109.5 . .
C10 C12 H12B 109.5 . .
H12A C12 H12B 109.5 . .
C10 C12 H12C 109.5 . .
H12A C12 H12C 109.5 . .
H12B C12 H12C 109.5 . .
C1 N1 C2 111.1(5) . .
C1 N1 C4 125.1(5) . .
C2 N1 C4 123.8(5) . .
C1 N2 C3 111.0(5) . .
C1 N2 C10 123.5(4) . .
C3 N2 C10 125.5(4) . .

loop_
_geom_bond_atom_site_label_1
_geom_bond_atom_site_label_2
_geom_bond_distance
_geom_bond_site_symmetry_2
Pd1 C1 2.017(5) .
Pd1 C1 2.017(5) 2_776
Pd1 I1 2.6189(4) 2_776
Pd1 I1 2.6189(4) .
C1 N2 1.344(7) .
C1 N1 1.359(7) .
C2 C3 1.351(9) .
C2 N1 1.398(7) .
C2 H2 0.9500 .
C3 N2 1.376(6) .
C3 H3 0.9500 .
C4 C5 1.369(8) .
C4 C9 1.391(8) .
C4 N1 1.434(7) .
C5 C6 1.354(10) .
C5 H5 0.9500 .
C6 C7 1.407(11) .
C6 H6 0.9500 .
C7 C8 1.384(12) .
C7 H7 0.9500 .
C8 C9 1.397(10) .
C8 H8 0.9500 .
C9 H9 0.9500 .
C10 N2 1.477(7) .
C10 C11 1.508(9) .
C10 C12 1.525(9) .
C10 H10 1.0000 .
C11 H11A 0.9800 .
C11 H11B 0.9800 .
C11 H11C 0.9800 .
C12 H12A 0.9800 .
C12 H12B 0.9800 .
C12 H12C 0.9800 .
